data_4317879
loop_
_publ_author_name
'Robert C. Finn'
'Randy S. Rarig'
'Jon Zubieta'

_publ_section_title
;
 Organic-Inorganic Hybrid Materials: Hydrothermal Syntheses and Structural
 Characterization of Bimetallic Organophosphonate Oxides of the Type
 Mo/Cu/O/RPO32-/Organoimine
;
_journal_name_full 'Inorganic Chemistry'
_journal_page_first 2109
_journal_page_last 2123
_journal_paper_doi 10.1021/ic011124v
_journal_volume 41
_journal_year 2002
_chemical_formula_sum 'C11 H12 Cu Mo N2 O9 P2'
_chemical_formula_weight 537.65
_chemical_name_systematic
;
  ?
;
_space_group_IT_number 2
_symmetry_cell_setting triclinic
_symmetry_space_group_name_Hall '-P 1'
_symmetry_space_group_name_H-M 'P -1'
_atom_sites_solution_hydrogens geom
_atom_sites_solution_primary direct
_atom_sites_solution_secondary difmap
_audit_creation_method SHELXL-97
_cell_angle_alpha 82.1680(10)
_cell_angle_beta 77.8470(10)
_cell_angle_gamma 75.8550(10)
_cell_formula_units_Z 2
_cell_length_a 8.0801(4)
_cell_length_b 8.6606(5)
_cell_length_c 11.8803(6)
_cell_measurement_temperature 293(2)
_cell_volume 784.93(7)
_computing_structure_refinement 'SHELXL-97 (Sheldrick, 1997)'
_computing_structure_solution 'SHELXS-97 (Sheldrick, 1990)'
_diffrn_ambient_temperature 293(2)
_diffrn_measured_fraction_theta_full 0.937
_diffrn_measured_fraction_theta_max 0.937
_diffrn_radiation_monochromator graphite
_diffrn_radiation_source 'fine-focus sealed tube'
_diffrn_radiation_type MoK\a
_diffrn_radiation_wavelength 0.71073
_diffrn_reflns_av_R_equivalents 0.0233
_diffrn_reflns_av_sigmaI/netI 0.0432
_diffrn_reflns_limit_h_max 6
_diffrn_reflns_limit_h_min -10
_diffrn_reflns_limit_k_max 11
_diffrn_reflns_limit_k_min -11
_diffrn_reflns_limit_l_max 11
_diffrn_reflns_limit_l_min -15
_diffrn_reflns_number 5360
_diffrn_reflns_theta_full 28.29
_diffrn_reflns_theta_max 28.29
_diffrn_reflns_theta_min 1.76
_exptl_absorpt_coefficient_mu 2.412
_exptl_absorpt_correction_type SADABS
_exptl_crystal_colour Light_blue
_exptl_crystal_density_diffrn 2.275
_exptl_crystal_density_method 'not measured'
_exptl_crystal_description Plates
_exptl_crystal_F_000 530
_exptl_crystal_size_max 0.20
_exptl_crystal_size_mid 0.17
_exptl_crystal_size_min 0.16
_refine_diff_density_max 0.685
_refine_diff_density_min -0.871
_refine_diff_density_rms 0.045
_refine_ls_extinction_method none
_refine_ls_goodness_of_fit_ref 1.031
_refine_ls_hydrogen_treatment mixed
_refine_ls_matrix_type full
_refine_ls_number_parameters 243
_refine_ls_number_reflns 3650
_refine_ls_number_restraints 0
_refine_ls_restrained_S_all 1.031
_refine_ls_R_factor_all 0.0442
_refine_ls_R_factor_gt 0.0344
_refine_ls_shift/su_max 0.001
_refine_ls_shift/su_mean 0.000
_refine_ls_structure_factor_coef Fsqd
_refine_ls_weighting_details 'calc w=1/[\s^2^(Fo^2^)+(0.0521P)^2^+0.0290P] where P=(Fo^2^+2Fc^2^)/3'
_refine_ls_weighting_scheme calc
_refine_ls_wR_factor_gt 0.0832
_refine_ls_wR_factor_ref 0.0870
_reflns_number_gt 3095
_reflns_number_total 3650
_reflns_threshold_expression >2sigma(I)
_cod_data_source_file ic011124v_1.cif
_cod_data_source_block p-1
_cod_depositor_comments
;
The following automatic conversions were performed:

'_symmetry_cell_setting' value 'Triclinic' changed to 'triclinic'
according to the built-in table from CIF Core dictionary named
'cif_core.dic' version 2.4.1 from 2010-06-29.

Automatic conversion script
Id: cif_fix_values 1646 2011-03-28 12:23:43Z adriana 
;
_cod_database_code 4317879

loop_
_symmetry_equiv_pos_as_xyz
'x, y, z'
'-x, -y, -z'

loop_
_atom_site_label
_atom_site_type_symbol
_atom_site_fract_x
_atom_site_fract_y
_atom_site_fract_z
_atom_site_U_iso_or_equiv
_atom_site_adp_type
_atom_site_occupancy
_atom_site_symmetry_multiplicity
_atom_site_calc_flag
_atom_site_refinement_flags
_atom_site_disorder_assembly
_atom_site_disorder_group
Mo1 Mo 0.32702(4) 0.26488(3) 0.86423(2) 0.00574(9) Uani 1 1 d . . .
Cu1 Cu 0.76350(6) 0.09197(5) 0.70193(3) 0.00708(11) Uani 1 1 d . . .
P1 P -0.08214(12) 0.31768(11) 0.82870(7) 0.00628(18) Uani 1 1 d . . .
P2 P -0.31367(12) 0.09751(10) 0.96696(7) 0.00631(18) Uani 1 1 d . . .
O1 O 0.7480(3) 0.0004(3) 0.8605(2) 0.0087(5) Uani 1 1 d . . .
O2 O 0.4728(3) 0.2157(3) 0.7396(2) 0.0095(5) Uani 1 1 d . . .
O3 O 0.3217(3) 0.0149(3) 0.9234(2) 0.0087(5) Uani 1 1 d . . .
O4 O 0.5124(3) 0.2186(3) 0.9620(2) 0.0088(5) Uani 1 1 d . . .
O5 O 0.2953(3) 0.4665(3) 0.8561(2) 0.0117(5) Uani 1 1 d . . .
O6 O 0.1210(3) 0.2518(3) 0.8060(2) 0.0088(5) Uani 1 1 d . . .
O7 O 0.1548(3) 0.2893(3) 1.0339(2) 0.0089(5) Uani 1 1 d . . .
O8 O -0.1488(3) 0.2665(3) 0.7316(2) 0.0095(5) Uani 1 1 d . . .
O9 O -0.1287(3) 0.4941(3) 0.8356(2) 0.0105(5) Uani 1 1 d . . .
N1 N 0.6959(4) -0.0916(3) 0.6506(2) 0.0084(6) Uani 1 1 d . . .
N2 N 0.8086(4) 0.1500(4) 0.5316(2) 0.0087(6) Uani 1 1 d . . .
C1 C 0.6348(5) -0.2075(4) 0.7190(3) 0.0112(7) Uani 1 1 d . . .
H1 H 0.6177 -0.2050 0.7987 0.013 Uiso 1 1 calc R . .
C2 C 0.5955(5) -0.3330(4) 0.6750(3) 0.0135(8) Uani 1 1 d . . .
H2 H 0.5530 -0.4130 0.7244 0.016 Uiso 1 1 calc R . .
C3 C 0.6208(5) -0.3360(4) 0.5574(3) 0.0144(8) Uani 1 1 d . . .
H3 H 0.5967 -0.4193 0.5264 0.017 Uiso 1 1 calc R . .
C4 C 0.6827(5) -0.2137(4) 0.4841(3) 0.0136(8) Uani 1 1 d . . .
H4 H 0.6999 -0.2137 0.4042 0.016 Uiso 1 1 calc R . .
C5 C 0.7179(5) -0.0923(4) 0.5342(3) 0.0098(7) Uani 1 1 d . . .
C6 C 0.7804(5) 0.0463(4) 0.4668(3) 0.0095(7) Uani 1 1 d . . .
C7 C 0.8065(5) 0.0721(5) 0.3468(3) 0.0140(8) Uani 1 1 d . . .
H7 H 0.7875 -0.0006 0.3027 0.017 Uiso 1 1 calc R . .
C8 C 0.8617(5) 0.2094(5) 0.2945(3) 0.0152(8) Uani 1 1 d . . .
H8 H 0.8801 0.2296 0.2145 0.018 Uiso 1 1 calc R . .
C9 C 0.8891(5) 0.3157(5) 0.3618(3) 0.0157(8) Uani 1 1 d . . .
H9 H 0.9238 0.4088 0.3279 0.019 Uiso 1 1 calc R . .
C10 C 0.8639(5) 0.2808(4) 0.4807(3) 0.0122(7) Uani 1 1 d . . .
H10 H 0.8858 0.3499 0.5263 0.015 Uiso 1 1 calc R . .
C11 C -0.1600(5) 0.2152(4) 0.9672(3) 0.0087(7) Uani 1 1 d . . .
H11A H -0.0605 0.1461 0.9953 0.010 Uiso 1 1 calc R . .
H11B H -0.2125 0.2949 1.0218 0.010 Uiso 1 1 calc R . .
H7A H 0.172(7) 0.196(6) 1.085(4) 0.032(14) Uiso 1 1 d . . .
H7B H 0.161(6) 0.357(6) 1.073(4) 0.027(14) Uiso 1 1 d . . .

loop_
_atom_site_aniso_label
_atom_site_aniso_U_11
_atom_site_aniso_U_22
_atom_site_aniso_U_33
_atom_site_aniso_U_23
_atom_site_aniso_U_13
_atom_site_aniso_U_12
Mo1 0.00527(16) 0.00671(15) 0.00528(15) 0.00029(10) -0.00098(11) -0.00181(11)
Cu1 0.0088(2) 0.0077(2) 0.0053(2) -0.00058(16) -0.00103(17) -0.00338(17)
P1 0.0059(4) 0.0071(4) 0.0062(4) 0.0001(3) -0.0016(3) -0.0021(3)
P2 0.0069(4) 0.0069(4) 0.0058(4) -0.0004(3) -0.0014(3) -0.0027(3)
O1 0.0112(13) 0.0078(12) 0.0066(11) -0.0010(9) 0.0000(10) -0.0024(10)
O2 0.0085(13) 0.0121(12) 0.0080(12) 0.0004(10) -0.0017(10) -0.0031(10)
O3 0.0120(13) 0.0084(12) 0.0055(11) 0.0009(9) -0.0003(10) -0.0036(10)
O4 0.0074(12) 0.0107(12) 0.0089(12) -0.0019(10) -0.0035(10) -0.0011(10)
O5 0.0128(14) 0.0091(12) 0.0133(12) 0.0001(10) -0.0040(11) -0.0016(11)
O6 0.0066(12) 0.0129(12) 0.0085(12) -0.0019(10) -0.0020(10) -0.0042(10)
O7 0.0088(13) 0.0103(13) 0.0072(12) -0.0018(10) 0.0007(10) -0.0026(10)
O8 0.0120(13) 0.0114(12) 0.0081(12) 0.0000(10) -0.0056(10) -0.0058(10)
O9 0.0141(14) 0.0065(12) 0.0102(12) -0.0012(10) -0.0017(10) -0.0014(10)
N1 0.0086(15) 0.0089(14) 0.0085(14) -0.0023(11) -0.0025(12) -0.0018(12)
N2 0.0064(14) 0.0119(15) 0.0066(14) -0.0001(11) -0.0008(12) -0.0009(12)
C1 0.0134(19) 0.0101(17) 0.0119(17) 0.0015(14) -0.0060(15) -0.0043(15)
C2 0.0118(19) 0.0098(17) 0.0204(19) 0.0020(15) -0.0051(16) -0.0055(15)
C3 0.0132(19) 0.0111(17) 0.021(2) -0.0058(15) -0.0066(16) -0.0019(15)
C4 0.0142(19) 0.0154(19) 0.0123(18) -0.0049(15) -0.0042(15) -0.0017(16)
C5 0.0055(17) 0.0116(17) 0.0093(16) -0.0018(14) -0.0015(14) 0.0040(14)
C6 0.0066(17) 0.0112(17) 0.0092(16) -0.0025(14) -0.0016(14) 0.0021(14)
C7 0.014(2) 0.0189(19) 0.0081(17) -0.0030(15) -0.0041(15) 0.0006(16)
C8 0.0137(19) 0.020(2) 0.0063(17) 0.0024(15) -0.0012(15) 0.0035(16)
C9 0.0120(19) 0.018(2) 0.0127(18) 0.0050(15) 0.0014(15) -0.0022(16)
C10 0.0127(19) 0.0133(18) 0.0096(17) 0.0018(14) -0.0037(15) -0.0012(15)
C11 0.0082(17) 0.0108(17) 0.0073(16) -0.0006(13) -0.0011(13) -0.0031(14)

loop_
_atom_type_symbol
_atom_type_description
_atom_type_scat_dispersion_real
_atom_type_scat_dispersion_imag
_atom_type_scat_source
C C 0.0033 0.0016 'International Tables Vol C Tables 4.2.6.8 and 6.1.1.4'
H H 0.0000 0.0000 'International Tables Vol C Tables 4.2.6.8 and 6.1.1.4'
N N 0.0061 0.0033 'International Tables Vol C Tables 4.2.6.8 and 6.1.1.4'
O O 0.0106 0.0060 'International Tables Vol C Tables 4.2.6.8 and 6.1.1.4'
P P 0.1023 0.0942 'International Tables Vol C Tables 4.2.6.8 and 6.1.1.4'
Cu Cu 0.3201 1.2651 'International Tables Vol C Tables 4.2.6.8 and 6.1.1.4'
Mo Mo -1.6832 0.6857 'International Tables Vol C Tables 4.2.6.8 and 6.1.1.4'

loop_
_geom_angle_atom_site_label_1
_geom_angle_atom_site_label_2
_geom_angle_atom_site_label_3
_geom_angle
_geom_angle_site_symmetry_1
_geom_angle_site_symmetry_3
_geom_angle_publ_flag
O5 Mo1 O2 103.19(12) . . ?
O5 Mo1 O6 98.62(11) . . ?
O2 Mo1 O6 95.73(11) . . ?
O5 Mo1 O4 95.77(11) . . ?
O2 Mo1 O4 93.67(11) . . ?
O6 Mo1 O4 160.53(10) . . ?
O5 Mo1 O3 163.64(11) . . ?
O2 Mo1 O3 93.09(10) . . ?
O6 Mo1 O3 81.09(10) . . ?
O4 Mo1 O3 81.41(10) . . ?
O5 Mo1 O7 85.07(11) . . ?
O2 Mo1 O7 171.14(11) . . ?
O6 Mo1 O7 86.09(10) . . ?
O4 Mo1 O7 82.15(10) . . ?
O3 Mo1 O7 78.59(9) . . ?
O8 Cu1 O1 92.88(10) 1_655 . ?
O8 Cu1 N2 92.09(11) 1_655 . ?
O1 Cu1 N2 169.87(11) . . ?
O8 Cu1 N1 172.12(11) 1_655 . ?
O1 Cu1 N1 93.06(11) . . ?
N2 Cu1 N1 81.26(12) . . ?
O8 Cu1 O2 96.91(10) 1_655 . ?
O1 Cu1 O2 90.08(10) . . ?
N2 Cu1 O2 98.07(11) . . ?
N1 Cu1 O2 88.26(11) . . ?
O9 P1 O8 113.04(14) . . ?
O9 P1 O6 111.42(15) . . ?
O8 P1 O6 106.49(14) . . ?
O9 P1 C11 110.37(15) . . ?
O8 P1 C11 110.44(15) . . ?
O6 P1 C11 104.69(15) . . ?
O3 P2 O1 109.86(14) 2_557 1_455 ?
O3 P2 O4 112.11(14) 2_557 1_455 ?
O1 P2 O4 112.20(14) 1_455 1_455 ?
O3 P2 C11 108.48(16) 2_557 . ?
O1 P2 C11 108.61(16) 1_455 . ?
O4 P2 C11 105.38(16) 1_455 . ?
P2 O1 Cu1 124.71(15) 1_655 . ?
Mo1 O2 Cu1 133.56(13) . . ?
P2 O3 Mo1 140.70(15) 2_557 . ?
P2 O4 Mo1 136.77(15) 1_655 . ?
P1 O6 Mo1 140.15(15) . . ?
P1 O8 Cu1 138.72(16) . 1_455 ?
C1 N1 C5 119.4(3) . . ?
C1 N1 Cu1 126.2(2) . . ?
C5 N1 Cu1 114.4(2) . . ?
C10 N2 C6 120.0(3) . . ?
C10 N2 Cu1 124.7(3) . . ?
C6 N2 Cu1 115.3(2) . . ?
N1 C1 C2 122.0(3) . . ?
C3 C2 C1 118.8(3) . . ?
C2 C3 C4 120.0(3) . . ?
C5 C4 C3 118.0(3) . . ?
N1 C5 C4 121.8(3) . . ?
N1 C5 C6 114.5(3) . . ?
C4 C5 C6 123.7(3) . . ?
N2 C6 C7 121.4(3) . . ?
N2 C6 C5 114.5(3) . . ?
C7 C6 C5 124.2(3) . . ?
C6 C7 C8 118.3(4) . . ?
C9 C8 C7 119.9(3) . . ?
C8 C9 C10 118.6(4) . . ?
N2 C10 C9 121.7(4) . . ?
P2 C11 P1 116.38(19) . . ?

loop_
_geom_bond_atom_site_label_1
_geom_bond_atom_site_label_2
_geom_bond_distance
_geom_bond_site_symmetry_2
_geom_bond_publ_flag
Mo1 O5 1.694(2) . ?
Mo1 O2 1.719(2) . ?
Mo1 O6 1.965(2) . ?
Mo1 O4 2.016(2) . ?
Mo1 O3 2.191(2) . ?
Mo1 O7 2.200(2) . ?
Cu1 O8 1.920(2) 1_655 ?
Cu1 O1 1.933(2) . ?
Cu1 N2 1.996(3) . ?
Cu1 N1 2.006(3) . ?
Cu1 O2 2.307(3) . ?
P1 O9 1.491(2) . ?
P1 O8 1.528(2) . ?
P1 O6 1.578(3) . ?
P1 C11 1.824(4) . ?
P2 O3 1.516(2) 2_557 ?
P2 O1 1.541(2) 1_455 ?
P2 O4 1.542(3) 1_455 ?
P2 C11 1.789(4) . ?
O1 P2 1.541(2) 1_655 ?
O3 P2 1.516(2) 2_557 ?
O4 P2 1.542(3) 1_655 ?
O8 Cu1 1.920(2) 1_455 ?
N1 C1 1.328(5) . ?
N1 C5 1.358(4) . ?
N2 C10 1.339(5) . ?
N2 C6 1.347(5) . ?
C1 C2 1.396(5) . ?
C2 C3 1.372(5) . ?
C3 C4 1.397(5) . ?
C4 C5 1.389(5) . ?
C5 C6 1.484(5) . ?
C6 C7 1.392(5) . ?
C7 C8 1.394(6) . ?
C8 C9 1.382(6) . ?
C9 C10 1.387(5) . ?
